data_9010105
loop_
_publ_author_name
'Tenailleau, C.'
'Etschmann, B.'
'Ibberson, R. M.'
'Pring, A.'

_publ_section_title
;
 A neutron powder diffraction study of Fe and Ni distributions in synthetic
 pentlandite and violarite using 60Ni isotope
 Sample: T = 25 C after annealing at 150 C for 1 month
;
_journal_name_full 'American Mineralogist'
_journal_page_first 1442
_journal_page_last 1447
_journal_paper_doi 10.2138/am.2006.2144
_journal_volume 91
_journal_year 2006
_chemical_compound_source Synthetic
_chemical_formula_sum 'Fe4.75 Ni4.25 S8'
_chemical_name_mineral Pentlandite
_space_group_IT_number 225
_symmetry_space_group_name_Hall '-F 4 2 3'
_symmetry_space_group_name_H-M 'F m -3 m'
_cell_angle_alpha 90
_cell_angle_beta 90
_cell_angle_gamma 90
_cell_length_a 10.1075
_cell_length_b 10.1075
_cell_length_c 10.1075
_cell_formula_units_Z 4
_cell_volume 1032.598
_database_code_amcsd 0004226
_diffrn_ambient_temperature 298.15
_exptl_crystal_density_diffrn 4.961
_exptl_crystal_thermal_history 'after annealing at 150 C for 1 month'
_cod_original_sg_symbol_H-M 'F m 3 m'
_cod_original_formula_sum '(Ni4.25 Fe4.75) S8'
_cod_database_code 9010105

loop_
_space_group_symop_operation_xyz
x,y,z
x,1/2+y,1/2+z
1/2+x,y,1/2+z
1/2+x,1/2+y,z
z,-x,y
z,1/2-x,1/2+y
1/2+z,-x,1/2+y
1/2+z,1/2-x,y
-y,z,-x
-y,1/2+z,1/2-x
1/2-y,z,1/2-x
1/2-y,1/2+z,-x
x,-y,z
x,1/2-y,1/2+z
1/2+x,-y,1/2+z
1/2+x,1/2-y,z
-z,x,-y
-z,1/2+x,1/2-y
1/2-z,x,1/2-y
1/2-z,1/2+x,-y
y,-z,x
y,1/2-z,1/2+x
1/2+y,-z,1/2+x
1/2+y,1/2-z,x
-x,y,-z
-x,1/2+y,1/2-z
1/2-x,y,1/2-z
1/2-x,1/2+y,-z
x,-z,-y
x,1/2-z,1/2-y
1/2+x,-z,1/2-y
1/2+x,1/2-z,-y
-z,y,x
-z,1/2+y,1/2+x
1/2-z,y,1/2+x
1/2-z,1/2+y,x
y,-x,-z
y,1/2-x,1/2-z
1/2+y,-x,1/2-z
1/2+y,1/2-x,-z
-x,z,y
-x,1/2+z,1/2+y
1/2-x,z,1/2+y
1/2-x,1/2+z,y
z,-y,-x
z,1/2-y,1/2-x
1/2+z,-y,1/2-x
1/2+z,1/2-y,-x
-y,x,z
-y,1/2+x,1/2+z
1/2-y,x,1/2+z
1/2-y,1/2+x,z
x,z,y
x,1/2+z,1/2+y
1/2+x,z,1/2+y
1/2+x,1/2+z,y
-z,-y,-x
-z,1/2-y,1/2-x
1/2-z,-y,1/2-x
1/2-z,1/2-y,-x
y,x,z
y,1/2+x,1/2+z
1/2+y,x,1/2+z
1/2+y,1/2+x,z
-x,-z,-y
-x,1/2-z,1/2-y
1/2-x,-z,1/2-y
1/2-x,1/2-z,-y
z,y,x
z,1/2+y,1/2+x
1/2+z,y,1/2+x
1/2+z,1/2+y,x
-y,-x,-z
-y,1/2-x,1/2-z
1/2-y,-x,1/2-z
1/2-y,1/2-x,-z
z,x,-y
z,1/2+x,1/2-y
1/2+z,x,1/2-y
1/2+z,1/2+x,-y
-y,-z,x
-y,1/2-z,1/2+x
1/2-y,-z,1/2+x
1/2-y,1/2-z,x
x,y,-z
x,1/2+y,1/2-z
1/2+x,y,1/2-z
1/2+x,1/2+y,-z
-z,-x,y
-z,1/2-x,1/2+y
1/2-z,-x,1/2+y
1/2-z,1/2-x,y
y,z,-x
y,1/2+z,1/2-x
1/2+y,z,1/2-x
1/2+y,1/2+z,-x
-x,-y,z
-x,1/2-y,1/2+z
1/2-x,-y,1/2+z
1/2-x,1/2-y,z
-z,x,y
-z,1/2+x,1/2+y
1/2-z,x,1/2+y
1/2-z,1/2+x,y
y,-z,-x
y,1/2-z,1/2-x
1/2+y,-z,1/2-x
1/2+y,1/2-z,-x
-x,y,z
-x,1/2+y,1/2+z
1/2-x,y,1/2+z
1/2-x,1/2+y,z
z,-x,-y
z,1/2-x,1/2-y
1/2+z,-x,1/2-y
1/2+z,1/2-x,-y
-y,z,x
-y,1/2+z,1/2+x
1/2-y,z,1/2+x
1/2-y,1/2+z,x
x,-y,-z
x,1/2-y,1/2-z
1/2+x,-y,1/2-z
1/2+x,1/2-y,-z
-x,z,-y
-x,1/2+z,1/2-y
1/2-x,z,1/2-y
1/2-x,1/2+z,-y
z,-y,x
z,1/2-y,1/2+x
1/2+z,-y,1/2+x
1/2+z,1/2-y,x
-y,x,-z
-y,1/2+x,1/2-z
1/2-y,x,1/2-z
1/2-y,1/2+x,-z
x,-z,y
x,1/2-z,1/2+y
1/2+x,-z,1/2+y
1/2+x,1/2-z,y
-z,y,-x
-z,1/2+y,1/2-x
1/2-z,y,1/2-x
1/2-z,1/2+y,-x
y,-x,z
y,1/2-x,1/2+z
1/2+y,-x,1/2+z
1/2+y,1/2-x,z
-x,-z,y
-x,1/2-z,1/2+y
1/2-x,-z,1/2+y
1/2-x,1/2-z,y
z,y,-x
z,1/2+y,1/2-x
1/2+z,y,1/2-x
1/2+z,1/2+y,-x
-y,-x,z
-y,1/2-x,1/2+z
1/2-y,-x,1/2+z
1/2-y,1/2-x,z
x,z,-y
x,1/2+z,1/2-y
1/2+x,z,1/2-y
1/2+x,1/2+z,-y
-z,-y,x
-z,1/2-y,1/2+x
1/2-z,-y,1/2+x
1/2-z,1/2-y,x
y,x,-z
y,1/2+x,1/2-z
1/2+y,x,1/2-z
1/2+y,1/2+x,-z
-z,-x,-y
-z,1/2-x,1/2-y
1/2-z,-x,1/2-y
1/2-z,1/2-x,-y
y,z,x
y,1/2+z,1/2+x
1/2+y,z,1/2+x
1/2+y,1/2+z,x
-x,-y,-z
-x,1/2-y,1/2-z
1/2-x,-y,1/2-z
1/2-x,1/2-y,-z
z,x,y
z,1/2+x,1/2+y
1/2+z,x,1/2+y
1/2+z,1/2+x,y
-y,-z,-x
-y,1/2-z,1/2-x
1/2-y,-z,1/2-x
1/2-y,1/2-z,-x

loop_
_atom_site_label
_atom_site_fract_x
_atom_site_fract_y
_atom_site_fract_z
_atom_site_occupancy
_atom_site_U_iso_or_equiv
NiO 0.50000 0.50000 0.50000 0.57000 0.00530
FeO 0.50000 0.50000 0.50000 0.43000 0.00530
FeT 0.12740 0.12740 0.12740 0.54000 0.00530
NiT 0.12740 0.12740 0.12740 0.46000 0.00530
S1 0.25000 0.25000 0.25000 1.00000 0.00380
S2 0.25900 0.00000 0.00000 1.00000 0.00380

loop_
_cod_related_entry_id
_cod_related_entry_database
_cod_related_entry_code
1 AMCSD 0004226
